data_2220943
loop_
_publ_author_name
'Ben Hlila, Soumaya'
'Zid, Mohamed Faouzi'
'Driss, Ahmed'

_publ_section_title
;
 La vari\'et\'e \b-NaMoO~2~(AsO~4~)
;
_journal_coeditor_code WM2218
_journal_issue 2
_journal_name_full 'Acta Crystallographica Section E'
_journal_page_first i11
_journal_paper_doi 10.1107/S1600536809002517
_journal_volume 65
_journal_year 2009
_chemical_formula_iupac 'Na Mo O2 (As O4)'
_chemical_formula_moiety 'As Mo Na O6'
_chemical_formula_structural 'Na (Mo O2)(As O4)'
_chemical_formula_sum 'As Mo Na O6'
_chemical_formula_weight 289.85
_chemical_name_systematic
;
sodium dioxidomolybdenum(VI) arsenate(V)
;
_space_group_IT_number 62
_symmetry_cell_setting orthorhombic
_symmetry_space_group_name_Hall '-P 2ac 2n'
_symmetry_space_group_name_H-M 'P n m a'
_atom_sites_solution_primary direct
_atom_sites_solution_secondary difmap
_audit_creation_method SHELXL97
_cell_angle_alpha 90.00
_cell_angle_beta 90.00
_cell_angle_gamma 90.00
_cell_formula_units_Z 4
_cell_length_a 10.147(2)
_cell_length_b 6.597(2)
_cell_length_c 7.420(2)
_cell_measurement_reflns_used 25
_cell_measurement_temperature 298(2)
_cell_measurement_theta_max 15
_cell_measurement_theta_min 12
_cell_volume 496.7(2)
_computing_cell_refinement
;
CAD-4 EXPRESS (Duisenberg, 1992; Mac\'i\<cek & Yordanov, 1992)
;
_computing_data_collection
;
CAD-4 EXPRESS (Duisenberg, 1992; Mac\'i\<cek & Yordanov, 1992)
;
_computing_data_reduction 'XCAD4 (Harms & Wocadlo, 1995)'
_computing_molecular_graphics 'DIAMOND (Brandenburg, 1998)'
_computing_publication_material 'WinGX (Farrugia, 1999)'
_computing_structure_refinement 'SHELXL97 (Sheldrick, 2008)'
_computing_structure_solution 'SHELXS97 (Sheldrick, 2008)'
_diffrn_ambient_temperature 298(2)
_diffrn_measured_fraction_theta_full 1.000
_diffrn_measured_fraction_theta_max 1.000
_diffrn_measurement_device_type 'Enraf--Nonius CAD-4'
_diffrn_measurement_method \w/2\q
_diffrn_radiation_monochromator graphite
_diffrn_radiation_source 'fine-focus sealed tube'
_diffrn_radiation_type MoK\a
_diffrn_radiation_wavelength 0.71073
_diffrn_reflns_av_R_equivalents 0.0269
_diffrn_reflns_av_sigmaI/netI 0.0263
_diffrn_reflns_limit_h_max 12
_diffrn_reflns_limit_h_min -1
_diffrn_reflns_limit_k_max 8
_diffrn_reflns_limit_k_min -1
_diffrn_reflns_limit_l_max 9
_diffrn_reflns_limit_l_min -9
_diffrn_reflns_number 1438
_diffrn_reflns_theta_full 26.95
_diffrn_reflns_theta_max 26.95
_diffrn_reflns_theta_min 3.40
_diffrn_standards_decay_% 1.2
_diffrn_standards_interval_time 120
_diffrn_standards_number 2
_exptl_absorpt_coefficient_mu 9.286
_exptl_absorpt_correction_T_max 0.394
_exptl_absorpt_correction_T_min 0.186
_exptl_absorpt_correction_type psi-scan
_exptl_absorpt_process_details '(North <i>et al.</i>, 1968)'
_exptl_crystal_colour yellow
_exptl_crystal_density_diffrn 3.876
_exptl_crystal_density_method 'not measured'
_exptl_crystal_description prism
_exptl_crystal_F_000 536
_exptl_crystal_size_max 0.26
_exptl_crystal_size_mid 0.16
_exptl_crystal_size_min 0.10
_refine_diff_density_max 0.795
_refine_diff_density_min -0.692
_refine_ls_extinction_coef 0.0099(7)
_refine_ls_extinction_expression Fc^*^=kFc[1+0.001xFc^2^\l^3^/sin(2\q)]^-1/4^
_refine_ls_extinction_method 'SHELXL97 (Sheldrick, 2008)'
_refine_ls_goodness_of_fit_ref 1.135
_refine_ls_matrix_type full
_refine_ls_number_parameters 56
_refine_ls_number_reflns 589
_refine_ls_number_restraints 0
_refine_ls_restrained_S_all 1.135
_refine_ls_R_factor_all 0.0222
_refine_ls_R_factor_gt 0.0189
_refine_ls_shift/su_max 0.001
_refine_ls_shift/su_mean 0.000
_refine_ls_structure_factor_coef Fsqd
_refine_ls_weighting_details 'w = 1/[\s^2^(Fo^2^)+(0.0251P)^2^+0.2566P] where P=(Fo^2^+2Fc^2^)/3'
_refine_ls_weighting_scheme calc
_refine_ls_wR_factor_gt 0.0522
_refine_ls_wR_factor_ref 0.0532
_reflns_number_gt 539
_reflns_number_total 589
_reflns_threshold_expression I>2\s(I)
_cod_data_source_file wm2218.cif
_cod_data_source_block I
_cod_database_code 2220943
_cod_database_fobs_code 2220943

loop_
_symmetry_equiv_pos_as_xyz
'x, y, z'
'-x+1/2, -y, z+1/2'
'x+1/2, -y+1/2, -z+1/2'
'-x, y+1/2, -z'
'-x, -y, -z'
'x-1/2, y, -z-1/2'
'-x-1/2, y-1/2, z-1/2'
'x, -y-1/2, z'

loop_
_atom_site_type_symbol
_atom_site_label
_atom_site_fract_x
_atom_site_fract_y
_atom_site_fract_z
_atom_site_U_iso_or_equiv
_atom_site_adp_type
_atom_site_calc_flag
_atom_site_refinement_flags
_atom_site_occupancy
_atom_site_disorder_assembly
_atom_site_disorder_group
Mo Mo1 0.32396(4) 0.2500 0.44866(5) 0.00991(16) Uani d S 1 . .
As As1 0.16109(5) 0.2500 1.03646(5) 0.00844(16) Uani d S 1 . .
Na Na1 0.5123(3) 0.0151(6) 0.8833(4) 0.0280(7) Uani d P 0.50 . .
O O1 0.6584(3) 0.2500 1.0056(5) 0.0213(8) Uani d S 1 . .
O O2 0.5243(3) 0.2500 0.3365(4) 0.0148(7) Uani d S 1 . .
O O3 0.3009(3) 0.2500 0.1573(4) 0.0120(6) Uani d S 1 . .
O O4 0.3898(3) 0.2500 0.6593(4) 0.0227(8) Uani d S 1 . .
O O5 0.1628(2) 0.0465(4) 0.8960(3) 0.0172(5) Uani d . 1 . .

loop_
_atom_site_aniso_label
_atom_site_aniso_U_11
_atom_site_aniso_U_22
_atom_site_aniso_U_33
_atom_site_aniso_U_12
_atom_site_aniso_U_13
_atom_site_aniso_U_23
Mo1 0.0098(2) 0.0112(2) 0.0087(2) 0.000 -0.00007(14) 0.000
As1 0.0085(2) 0.0086(3) 0.0082(2) 0.000 -0.00054(16) 0.000
Na1 0.0261(17) 0.0240(18) 0.0339(15) -0.0048(12) -0.0057(12) -0.0035(17)
O1 0.0145(17) 0.031(2) 0.0178(15) 0.000 -0.0009(13) 0.000
O2 0.0092(14) 0.0224(19) 0.0128(15) 0.000 -0.0022(13) 0.000
O3 0.0100(14) 0.0131(16) 0.0129(14) 0.000 -0.0022(12) 0.000
O4 0.0163(17) 0.039(2) 0.0124(14) 0.000 -0.0019(13) 0.000
O5 0.0231(13) 0.0128(11) 0.0158(10) -0.0016(10) -0.0028(9) -0.0042(10)

loop_
_atom_type_symbol
_atom_type_description
_atom_type_scat_dispersion_real
_atom_type_scat_dispersion_imag
_atom_type_scat_source
O O 0.0106 0.0060 'International Tables Vol C Tables 4.2.6.8 and 6.1.1.4'
Mo Mo -1.6832 0.6857 'International Tables Vol C Tables 4.2.6.8 and 6.1.1.4'
Na Na 0.0362 0.0249 'International Tables Vol C Tables 4.2.6.8 and 6.1.1.4'
As As 0.0499 2.0058 'International Tables Vol C Tables 4.2.6.8 and 6.1.1.4'

loop_
_geom_angle_atom_site_label_1
_geom_angle_atom_site_label_2
_geom_angle_atom_site_label_3
_geom_angle_site_symmetry_1
_geom_angle_site_symmetry_3
_geom_angle
_geom_angle_publ_flag
O4 Mo1 O1 . 6_557 101.71(16) ?
O4 Mo1 O5 . 2_554 98.82(7) ?
O1 Mo1 O5 6_557 2_554 96.00(7) ?
O4 Mo1 O5 . 7_665 98.82(7) ?
O1 Mo1 O5 6_557 7_665 96.00(7) ?
O5 Mo1 O5 2_554 7_665 156.15(12) ?
O4 Mo1 O3 . . 163.05(14) ?
O1 Mo1 O3 6_557 . 95.24(14) ?
O5 Mo1 O3 2_554 . 79.22(6) ?
O5 Mo1 O3 7_665 . 79.22(6) ?
O4 Mo1 O2 . . 89.12(14) ?
O1 Mo1 O2 6_557 . 169.17(14) ?
O5 Mo1 O2 2_554 . 82.17(7) ?
O5 Mo1 O2 7_665 . 82.17(7) ?
O3 Mo1 O2 . . 73.93(12) ?
O2 As1 O3 6_557 1_556 113.51(16) ?
O2 As1 O5 6_557 . 110.67(10) ?
O3 As1 O5 1_556 . 108.60(10) ?
O2 As1 O5 6_557 8_565 110.67(10) ?
O3 As1 O5 1_556 8_565 108.60(10) ?
O5 As1 O5 . 8_565 104.37(16) ?

loop_
_geom_bond_atom_site_label_1
_geom_bond_atom_site_label_2
_geom_bond_site_symmetry_2
_geom_bond_distance
_geom_bond_publ_flag
Mo1 O4 . 1.700(3) y
Mo1 O1 6_557 1.714(3) y
Mo1 O5 2_554 1.999(3) y
Mo1 O5 7_665 1.999(3) y
Mo1 O3 . 2.174(3) y
Mo1 O2 . 2.197(3) y
As1 O2 6_557 1.678(3) y
As1 O3 1_556 1.678(3) y
As1 O5 . 1.700(2) y
As1 O5 8_565 1.700(2) y
Na1 O1 . 2.329(4) y
Na1 O2 5_656 2.420(4) y
Na1 O5 6_657 2.583(4) y
Na1 O4 . 2.590(4) y
Na1 O1 5_657 2.595(4) y
Na1 O3 5_656 2.597(4) y
